data_4115179
loop_
_publ_author_name
'Louise A. Berben'
'Jeffrey R. Long'

_publ_contact_author
;
        Jeffrey R. Long
        Department of Chemistry
        University of California, Berkeley
        United States of America
;
_publ_contact_author_email jlong@cchem.berkeley.edu
_publ_contact_author_fax '510 643-3832'
_publ_contact_author_phone '510 642-0860'
_publ_section_title
;
 Synthesis and Alkali Metal Ion-Binding Properties of a Chromium(III)
 Triacetylide Complex
;
_journal_name_full 'Journal of the American Chemical Society'
_journal_page_first 11588
_journal_page_last 11589
_journal_paper_doi 10.1021/ja027309y
_journal_volume 124
_journal_year 2002
_chemical_compound_source synthetic
_chemical_formula_structural
;
 [(C9H21N3)Cr(C2H)3]CsBr-2(H2O)
;
_chemical_formula_sum 'C45 H76 Br Cr3 Cs N9 O2'
_chemical_formula_weight 1143.97
_chemical_name_systematic
; 
 ? 
;
_space_group_IT_number 176
_symmetry_cell_setting hexagonal
_symmetry_Int_Tables_number 176
_symmetry_space_group_name_Hall '-P 6c'
_symmetry_space_group_name_H-M 'P 63/m'
_atom_sites_solution_hydrogens geom
_atom_sites_solution_primary direct
_atom_sites_solution_secondary difmap
_audit_creation_method SHELXL
_cell_angle_alpha 90.00
_cell_angle_beta 90.00
_cell_angle_gamma 120.00
_cell_formula_units_Z 2
_cell_length_a 16.1420(9)
_cell_length_b 16.1420(9)
_cell_length_c 11.8364(9)
_cell_measurement_temperature 120(2)
_cell_volume 2670.9(3)
_computing_cell_refinement
;
  SMART (Siemens, 1995), SAINT (Siemens, 1995)
;
_computing_data_collection 'SMART (Siemens, 1995)'
_computing_data_reduction
;
  SAINT (Siemens, 1995), XPREP (Siemens, 1995)
;
_computing_structure_refinement 'SHELXL-93 (Sheldrick, 1993)'
_computing_structure_solution 'SHELXS-86 (Sheldrick, 1990)'
_diffrn_ambient_temperature 120(2)
_diffrn_measurement_device SMART
_diffrn_measurement_method 'omega scans with profile analysis'
_diffrn_radiation_monochromator graphite
_diffrn_radiation_source 'fine-focus sealed tube'
_diffrn_radiation_type MoK\a
_diffrn_radiation_wavelength 0.71073
_diffrn_reflns_av_R_equivalents 0.0540
_diffrn_reflns_av_sigmaI/netI 0.0354
_diffrn_reflns_limit_h_max 19
_diffrn_reflns_limit_h_min -14
_diffrn_reflns_limit_k_max 19
_diffrn_reflns_limit_k_min -19
_diffrn_reflns_limit_l_max 13
_diffrn_reflns_limit_l_min -14
_diffrn_reflns_number 11997
_diffrn_reflns_theta_max 25.43
_diffrn_reflns_theta_min 2.25
_exptl_absorpt_coefficient_mu 2.061
_exptl_absorpt_correction_T_max 2.061
_exptl_absorpt_correction_T_min 1
_exptl_absorpt_correction_type multi-scan
_exptl_absorpt_process_details 'Blessing, Acta Cryst. (1995) A51 33'
_exptl_crystal_colour orange
_exptl_crystal_density_diffrn 1.422
_exptl_crystal_description rod
_exptl_crystal_F_000 1174
_exptl_crystal_size_max 0.45
_exptl_crystal_size_mid 0.15
_exptl_crystal_size_min 0.10
_refine_diff_density_max 1.081
_refine_diff_density_min -1.124
_refine_diff_density_rms 0.111
_refine_ls_extinction_method SHELXTL
_refine_ls_goodness_of_fit_all 1.078
_refine_ls_goodness_of_fit_obs 1.112
_refine_ls_matrix_type full
_refine_ls_number_parameters 107
_refine_ls_number_reflns 1665
_refine_ls_number_restraints 0
_refine_ls_restrained_S_all 1.081
_refine_ls_restrained_S_obs 1.112
_refine_ls_R_factor_all 0.0641
_refine_ls_R_factor_obs 0.0481
_refine_ls_shift/esd_max -2.932
_refine_ls_shift/esd_mean 0.085
_refine_ls_structure_factor_coef Fsqd
_refine_ls_weighting_details 'w=1/[\s^2^(Fo^2^)+(0.1311P)^2^+7.1103P] where P=(Fo^2^+2Fc^2^)/3'
_refine_ls_weighting_scheme calc
_refine_ls_wR_factor_all 0.1356
_refine_ls_wR_factor_obs 0.1238
_reflns_number_observed 1329
_reflns_number_total 1666
_reflns_observed_criterion >2sigma(I)
_cod_data_source_file ja027309y_s2_3.cif
_cod_data_source_block lab28a
_cod_depositor_comments
;
The following automatic conversions were performed:

'_refine_ls_weighting_scheme' value '
calc w=1/[\s^2^(Fo^2^)+(0.1311P)^2^+7.1103P] where
P=(Fo^2^+2Fc^2^)/3' was changed to 'calc'. New tag
'_refine_ls_weighting_details' was created. The value of the new tag
was set to 'w=1/[\s^2^(Fo^2^)+(0.1311P)^2^+7.1103P] where
P=(Fo^2^+2Fc^2^)/3'.

Automatic conversion script
Id: cif_fix_values 3143 2015-03-26 13:38:13Z robertas 
;
_cod_database_code 4115179

loop_
_symmetry_equiv_pos_as_xyz
'x, y, z'
'-y, x-y, z'
'-x+y, -x, z'
'-x, -y, z+1/2'
'y, -x+y, z+1/2'
'x-y, x, z+1/2'
'-x, -y, -z'
'y, -x+y, -z'
'x-y, x, -z'
'x, y, -z-1/2'
'-y, x-y, -z-1/2'
'-x+y, -x, -z-1/2'

loop_
_atom_site_aniso_label
_atom_site_aniso_U_11
_atom_site_aniso_U_22
_atom_site_aniso_U_33
_atom_site_aniso_U_23
_atom_site_aniso_U_13
_atom_site_aniso_U_12
Cs1 0.0330(3) 0.0330(3) 0.0373(5) 0.000 0.000 0.0165(2)
Cr1 0.0553(8) 0.0281(7) 0.0250(6) 0.000 0.000 0.0116(6)
C1 0.046(3) 0.024(2) 0.032(3) 0.005(2) 0.004(2) 0.018(2)
C2 0.048(3) 0.029(3) 0.032(3) 0.000(2) 0.000(3) 0.020(2)
C3 0.046(5) 0.088(7) 0.032(5) 0.000 0.000 0.032(5)
C4 0.099(10) 0.182(16) 0.041(6) 0.000 0.000 0.094(11)
N1 0.082(4) 0.044(3) 0.035(3) 0.000(2) 0.003(3) -0.004(3)
N2 0.129(8) 0.041(4) 0.038(4) 0.000 0.000 0.056(5)
C5 0.142(10) 0.151(11) 0.172(13) 0.127(10) 0.044(9) 0.088(9)
C6 0.158(10) 0.101(7) 0.057(5) 0.024(5) 0.008(6) 0.077(7)
C7 0.125(8) 0.113(8) 0.043(4) -0.022(5) 0.008(5) -0.058(6)
C8 0.098(6) 0.073(5) 0.036(4) -0.002(4) 0.018(4) -0.009(4)
C9 0.079(8) 0.057(7) 0.137(12) 0.000 0.000 0.048(6)
Br1 0.0294(4) 0.0294(4) 0.0337(7) 0.000 0.000 0.0147(2)

loop_
_atom_site_label
_atom_site_type_symbol
_atom_site_fract_x
_atom_site_fract_y
_atom_site_fract_z
_atom_site_U_iso_or_equiv
_atom_site_thermal_displace_type
_atom_site_occupancy
_atom_site_calc_flag
_atom_site_refinement_flags
Cs1 Cs 0.3333 0.6667 0.7500 0.0345(3) Uani 1 d S
Cr1 Cr 0.61270(10) 0.92828(8) 0.7500 0.0403(4) Uani 1 d S
C1 C 0.5326(4) 0.8400(3) 0.6207(4) 0.0340(12) Uani 1 d .
C2 C 0.4870(4) 0.7933(4) 0.5408(5) 0.0357(12) Uani 1 d .
H2 H 0.4518(42) 0.7572(42) 0.4791(48) 0.043 Uiso 1 calc .
C3 C 0.7017(7) 0.8741(8) 0.7500 0.056(2) Uani 1 d S
C4 C 0.7553(11) 0.8461(13) 0.7500 0.097(5) Uani 1 d S
H4 H 0.7983(97) 0.8237(96) 0.7500(11357848) 0.116 Uiso 1 calc S
N1 N 0.6977(4) 1.0425(4) 0.6305(4) 0.070(2) Uani 1 d .
N2 N 0.5261(7) 0.9993(5) 0.7500 0.063(2) Uani 1 d S
C5 C 0.6331(8) 1.0790(9) 0.5919(13) 0.149(6) Uani 1 d .
H5A H 0.6719(8) 1.1482(9) 0.5878(13) 0.178 Uiso 1 calc R
H5B H 0.6139(8) 1.0564(9) 0.5152(13) 0.178 Uiso 1 calc R
C6 C 0.5544(8) 1.0594(7) 0.6481(7) 0.100(3) Uani 1 d .
H6A H 0.5015(8) 1.0293(7) 0.5951(7) 0.119 Uiso 1 calc R
H6B H 0.5600(8) 1.1201(7) 0.6694(7) 0.119 Uiso 1 calc R
C7 C 0.7806(7) 1.1160(7) 0.6901(7) 0.146(6) Uani 1 d .
H7A H 0.8358(7) 1.1120(7) 0.6654(7) 0.175 Uiso 1 calc R
H7B H 0.7903(7) 1.1775(7) 0.6654(7) 0.175 Uiso 1 calc R
C8 C 0.7320(7) 1.0097(6) 0.5331(6) 0.092(3) Uani 1 d .
H8A H 0.7697(42) 1.0628(12) 0.4840(31) 0.138 Uiso 1 calc R
H8B H 0.6781(7) 0.9613(36) 0.4922(35) 0.138 Uiso 1 calc R
H8C H 0.7705(42) 0.9838(46) 0.5602(7) 0.138 Uiso 1 calc R
C9 C 0.4201(9) 0.9329(8) 0.7500 0.085(4) Uani 1 d S
Br1 Br 0.3333 0.6667 0.2500 0.0308(3) Uani 1 d S
O1 O 1.0000 1.0000 0.7500 0.254(18) Uiso 1 d S
O2 O 1.0000 1.0000 0.5000 0.340(27) Uiso 1 d S

loop_
_atom_type_symbol
_atom_type_description
_atom_type_scat_dispersion_real
_atom_type_scat_dispersion_imag
_atom_type_scat_source
C C 0.0033 0.0016 'International Tables Vol C Tables 4.2.6.8 and 6.1.1.4'
H H 0.0000 0.0000 'International Tables Vol C Tables 4.2.6.8 and 6.1.1.4'
N N 0.0061 0.0033 'International Tables Vol C Tables 4.2.6.8 and 6.1.1.4'
Cr Cr 0.3209 0.6236 'International Tables Vol C Tables 4.2.6.8 and 6.1.1.4'
Br Br -0.2901 2.4595 'International Tables Vol C Tables 4.2.6.8 and 6.1.1.4'
Cs Cs -0.3680 2.1192 'International Tables Vol C Tables 4.2.6.8 and 6.1.1.4'
O O 0.0106 0.0060 'International Tables Vol C Tables 4.2.6.8 and 6.1.1.4'

loop_
_geom_angle_atom_site_label_1
_geom_angle_atom_site_label_2
_geom_angle_atom_site_label_3
_geom_angle
_geom_angle_site_symmetry_1
_geom_angle_site_symmetry_3
C2 Cs1 C2 94.4(2) 2_665 11_667
C2 Cs1 C2 72.1(2) 2_665 .
C2 Cs1 C2 140.27(8) 11_667 .
C2 Cs1 C2 140.27(8) 2_665 10_557
C2 Cs1 C2 72.1(2) 11_667 10_557
C2 Cs1 C2 94.4(2) . 10_557
C2 Cs1 C2 72.1(2) 2_665 3_565
C2 Cs1 C2 140.27(8) 11_667 3_565
C2 Cs1 C2 72.1(2) . 3_565
C2 Cs1 C2 140.27(8) 10_557 3_565
C2 Cs1 C2 140.27(8) 2_665 12_567
C2 Cs1 C2 72.1(2) 11_667 12_567
C2 Cs1 C2 140.27(8) . 12_567
C2 Cs1 C2 72.1(2) 10_557 12_567
C2 Cs1 C2 94.4(2) 3_565 12_567
C2 Cs1 C1 20.48(13) 2_665 2_665
C2 Cs1 C1 74.04(13) 11_667 2_665
C2 Cs1 C1 89.77(13) . 2_665
C2 Cs1 C1 131.14(12) 10_557 2_665
C2 Cs1 C1 87.02(13) 3_565 2_665
C2 Cs1 C1 127.58(12) 12_567 2_665
C2 Cs1 C1 74.04(13) 2_665 11_667
C2 Cs1 C1 20.48(13) 11_667 11_667
C2 Cs1 C1 131.14(12) . 11_667
C2 Cs1 C1 89.77(13) 10_557 11_667
C2 Cs1 C1 127.58(12) 3_565 11_667
C2 Cs1 C1 87.02(13) 12_567 11_667
C1 Cs1 C1 53.6(2) 2_665 11_667
C2 Cs1 C1 127.58(12) 2_665 10_557
C2 Cs1 C1 87.02(13) 11_667 10_557
C2 Cs1 C1 74.04(13) . 10_557
C2 Cs1 C1 20.48(13) 10_557 10_557
C2 Cs1 C1 131.13(12) 3_565 10_557
C2 Cs1 C1 89.77(13) 12_567 10_557
C1 Cs1 C1 127.00(5) 2_665 10_557
C1 Cs1 C1 101.23(11) 11_667 10_557
C2 Cs1 C1 87.02(13) 2_665 .
C2 Cs1 C1 127.58(12) 11_667 .
C2 Cs1 C1 20.48(13) . .
C2 Cs1 C1 74.04(13) 10_557 .
C2 Cs1 C1 89.77(13) 3_565 .
C2 Cs1 C1 131.13(12) 12_567 .
C1 Cs1 C1 101.23(11) 2_665 .
C1 Cs1 C1 127.00(5) 11_667 .
C1 Cs1 C1 53.6(2) 10_557 .
C2 Cs1 C1 89.77(13) 2_665 3_565
C2 Cs1 C1 131.14(12) 11_667 3_565
C2 Cs1 C1 87.02(13) . 3_565
C2 Cs1 C1 127.58(12) 10_557 3_565
C2 Cs1 C1 20.48(13) 3_565 3_565
C2 Cs1 C1 74.04(13) 12_567 3_565
C1 Cs1 C1 101.23(11) 2_665 3_565
C1 Cs1 C1 126.99(5) 11_667 3_565
C1 Cs1 C1 126.99(5) 10_557 3_565
C1 Cs1 C1 101.23(11) . 3_565
C2 Cs1 C1 131.13(13) 2_665 12_567
C2 Cs1 C1 89.77(13) 11_667 12_567
C2 Cs1 C1 127.58(12) . 12_567
C2 Cs1 C1 87.02(13) 10_557 12_567
C2 Cs1 C1 74.04(13) 3_565 12_567
C2 Cs1 C1 20.48(13) 12_567 12_567
C1 Cs1 C1 126.99(5) 2_665 12_567
C1 Cs1 C1 101.23(11) 11_667 12_567
C1 Cs1 C1 101.23(11) 10_557 12_567
C1 Cs1 C1 126.99(4) . 12_567
C1 Cs1 C1 53.6(2) 3_565 12_567
C3 Cr1 C1 92.1(2) . .
C3 Cr1 C1 92.1(2) . 10_557
C1 Cr1 C1 96.6(3) . 10_557
C3 Cr1 N1 94.8(3) . 10_557
C1 Cr1 N1 169.7(2) . 10_557
C1 Cr1 N1 90.8(2) 10_557 10_557
C3 Cr1 N1 94.8(3) . .
C1 Cr1 N1 90.8(2) . .
C1 Cr1 N1 169.7(2) 10_557 .
N1 Cr1 N1 80.9(3) 10_557 .
C3 Cr1 N2 175.3(4) . .
C1 Cr1 N2 91.0(2) . .
C1 Cr1 N2 91.0(2) 10_557 .
N1 Cr1 N2 81.7(3) 10_557 .
N1 Cr1 N2 81.7(3) . .
C3 Cr1 Cs1 101.2(3) . .
C1 Cr1 Cs1 48.80(14) . .
C1 Cr1 Cs1 48.80(14) 10_557 .
N1 Cr1 Cs1 136.52(15) 10_557 .
N1 Cr1 Cs1 136.5(2) . .
N2 Cr1 Cs1 83.5(2) . .
C2 C1 Cr1 175.9(4) . .
C2 C1 Cs1 78.9(3) . .
Cr1 C1 Cs1 104.2(2) . .
C1 C2 Cs1 80.6(4) . .
C4 C3 Cr1 177.7(12) . .
C7 N1 C8 108.2(7) . .
C7 N1 C5 111.3(9) . .
C8 N1 C5 111.1(8) . .
C7 N1 Cr1 108.0(5) . .
C8 N1 Cr1 113.0(4) . .
C5 N1 Cr1 105.2(5) . .
C6 N2 C6 110.3(9) 10_557 .
C6 N2 C9 109.8(7) 10_557 .
C6 N2 C9 109.8(7) . .
C6 N2 Cr1 105.9(6) 10_557 .
C6 N2 Cr1 105.9(6) . .
C9 N2 Cr1 114.9(5) . .
C6 C5 N1 121.7(8) . .
C5 C6 N2 120.9(9) . .
C7 C7 N1 119.1(4) 10_557 .
N2 C9 Cs1 117.0(6) . .

loop_
_geom_bond_atom_site_label_1
_geom_bond_atom_site_label_2
_geom_bond_distance
_geom_bond_site_symmetry_2
Cs1 C2 3.375(5) 2_665
Cs1 C2 3.375(5) 11_667
Cs1 C2 3.375(5) .
Cs1 C2 3.375(5) 10_557
Cs1 C2 3.375(5) 3_565
Cs1 C2 3.375(5) 12_567
Cs1 C1 3.394(5) 2_665
Cs1 C1 3.394(5) 11_667
Cs1 C1 3.394(5) 10_557
Cs1 C1 3.394(5) .
Cs1 C1 3.394(5) 3_565
Cs1 C1 3.394(5) 12_567
Cr1 C3 2.022(10) .
Cr1 C1 2.050(5) .
Cr1 C1 2.050(5) 10_557
Cr1 N1 2.180(5) 10_557
Cr1 N1 2.180(5) .
Cr1 N2 2.208(8) .
C1 C2 1.203(8) .
C3 C4 1.16(2) .
N1 C7 1.452(9) .
N1 C8 1.486(10) .
N1 C5 1.503(12) .
N2 C6 1.471(9) 10_557
N2 C6 1.471(9) .
N2 C9 1.50(2) .
C5 C6 1.325(14) .
C7 C7 1.42(2) 10_557
